data_2312963
loop_
_publ_author_name
'Emmett, Sonya K.'
'Cameron, Lee'
'Hestermann, Mark'
'Holland, Darren'
'Kessler, Simon'
'McFarlane, Luke'
'Chooi, Yit Heng'
'Moggach, Stephen A.'

_publ_section_title
;
 Single-crystal structure determination of psilocybin after dehydration.
;
_journal_coeditor_code VP3057
_journal_issue 9
_journal_name_full 'Acta crystallographica. Section C, Structural chemistry'
_journal_page_first 542
_journal_page_last 546
_journal_paper_doi 10.1107/S2053229626007692
_journal_volume 82
_journal_year 2026
_chemical_formula_iupac 'C12 H17 N2 O4 P'
_chemical_formula_moiety 'C12 H17 N2 O4 P'
_chemical_formula_sum 'C12 H17 N2 O4 P'
_chemical_formula_weight 284.24
_chemical_name_common
;
Psilocybin
;
_chemical_name_systematic
;
3-[2-(Dimethylamino)ethyl]-1<i>H</i>-indol-4-yl dihydrogen phosphate
;
_space_group_crystal_system orthorhombic
_space_group_IT_number 61
_space_group_name_Hall '-P 2ac 2ab'
_space_group_name_H-M_alt 'P b c a'
_atom_sites_solution_hydrogens geom
_audit_creation_method
;
Olex2 1.5
(compiled 2026.05.24 svn.rec792b02 for OlexSys, GUI svn.r7575)
;
_cell_angle_alpha 90
_cell_angle_beta 90
_cell_angle_gamma 90
_cell_formula_units_Z 8
_cell_length_a 15.920(3)
_cell_length_b 9.322(3)
_cell_length_c 17.466(5)
_cell_measurement_reflns_used 618
_cell_measurement_temperature 100.00(10)
_cell_measurement_theta_max 41.8750
_cell_measurement_theta_min 4.9600
_cell_volume 2592.1(12)
_computing_cell_refinement
;
CrysAlis PRO (Rigaku OD, 2024)
;
_computing_data_collection
;
CrysAlis PRO (Rigaku OD, 2024)
;
_computing_data_reduction
;
CrysAlis PRO (Rigaku OD, 2024)
;
_computing_molecular_graphics
;
OLEX2 (Dolomanov <i>et al.</i>,  2009)
;
_computing_publication_material
;
OLEX2 (Dolomanov <i>et al.</i>,  2009)
;
_computing_structure_refinement
;
SHELXL2019 (Sheldrick, 2015<i>b</i>)
;
_computing_structure_solution
;
SHELXT2018 (Sheldrick, 2015<i>a</i>)
;
_diffrn_ambient_temperature 100.00(10)
_diffrn_detector 'Hybrid Pixel Array Detector'
_diffrn_detector_area_resol_mean 10.0000
_diffrn_measured_fraction_theta_full 0.965
_diffrn_measured_fraction_theta_max 0.965
_diffrn_measurement_device 'four-circle diffractometer'
_diffrn_measurement_device_type 'XtaLAB Synergy, Single source at home/near, HyPix'
_diffrn_measurement_method '\w scans'
_diffrn_radiation_monochromator mirror
_diffrn_radiation_probe x-ray
_diffrn_radiation_type 'Cu K\a'
_diffrn_radiation_wavelength 1.54184
_diffrn_reflns_av_R_equivalents 0.1205
_diffrn_reflns_av_unetI/netI 0.0891
_diffrn_reflns_limit_h_max 14
_diffrn_reflns_limit_h_min -14
_diffrn_reflns_limit_k_max 8
_diffrn_reflns_limit_k_min -8
_diffrn_reflns_limit_l_max 15
_diffrn_reflns_limit_l_min -15
_diffrn_reflns_number 4440
_diffrn_reflns_theta_full 44.980
_diffrn_reflns_theta_max 44.980
_diffrn_reflns_theta_min 5.064
_diffrn_source 'micro-focus sealed X-ray tube'
_diffrn_standards_number 0
_exptl_absorpt_coefficient_mu 2.016
_exptl_absorpt_correction_T_max 1.00000
_exptl_absorpt_correction_T_min 0.21039
_exptl_absorpt_correction_type multi-scan
_exptl_absorpt_process_details
;
(CrysAlis PRO; Rigaku OD, 2024)
;
_exptl_crystal_colour 'clear light colourless'
_exptl_crystal_density_diffrn 1.457
_exptl_crystal_description block
_exptl_crystal_F_000 1200
_exptl_crystal_size_max 0.23
_exptl_crystal_size_mid 0.15
_exptl_crystal_size_min 0.11
_refine_diff_density_max 0.319
_refine_diff_density_min -0.388
_refine_ls_extinction_coef 0.0019(7)
_refine_ls_extinction_expression Fc^*^=kFc[1+0.001xFc^2^\l^3^/sin(2\q)]^-1/4^
_refine_ls_extinction_method
;
SHELXL2019 (Sheldrick, 2015<i>b</i>)
;
_refine_ls_goodness_of_fit_ref 1.043
_refine_ls_hydrogen_treatment constr
_refine_ls_matrix_type full
_refine_ls_number_parameters 176
_refine_ls_number_reflns 1013
_refine_ls_number_restraints 0
_refine_ls_restrained_S_all 1.043
_refine_ls_R_factor_all 0.1717
_refine_ls_R_factor_gt 0.0817
_refine_ls_shift/su_max 0.000
_refine_ls_shift/su_mean 0.000
_refine_ls_structure_factor_coef Fsqd
_refine_ls_weighting_details 'w=1/[\s^2^(Fo^2^)+(0.1635P)^2^+1.9185P] where P=(Fo^2^+2Fc^2^)/3'
_refine_ls_weighting_scheme calc
_refine_ls_wR_factor_gt 0.2056
_refine_ls_wR_factor_ref 0.2801
_reflns_number_gt 486
_reflns_number_total 1013
_reflns_threshold_expression 'I > 2\s(I)'
_cod_data_source_file vp3057.cif
_cod_data_source_block ps1_recryst_dehydrated_100k_auto
_cod_original_cell_volume 2592.1(11)
_cod_database_code 2312963
_shelx_space_group_comment
;
The symmetry employed for this shelxl refinement is uniquely defined
by the following loop, which should always be used as a source of
symmetry information in preference to the above space-group names.
They are only intended as comments.
;
_shelx_estimated_absorpt_t_min 0.654
_shelx_estimated_absorpt_t_max 0.809

loop_
_space_group_symop_operation_xyz
'x, y, z'
'-x+1/2, -y, z+1/2'
'-x, y+1/2, -z+1/2'
'x+1/2, -y+1/2, -z'
'-x, -y, -z'
'x-1/2, y, -z-1/2'
'x, -y-1/2, z-1/2'
'-x-1/2, y-1/2, z'

loop_
_atom_site_type_symbol
_atom_site_label
_atom_site_fract_x
_atom_site_fract_y
_atom_site_fract_z
_atom_site_U_iso_or_equiv
_atom_site_adp_type
_atom_site_calc_flag
_atom_site_occupancy
_atom_site_disorder_assembly
_atom_site_disorder_group
P P1 0.4070(3) 0.3707(6) 0.4597(2) 0.0944(18) Uani d 1 . .
O O5 0.3983(5) 0.4354(11) 0.3742(6) 0.089(3) Uani d 1 . .
O O4 0.3807(5) 0.5011(12) 0.5083(6) 0.097(3) Uani d 1 . .
H H4 0.420908 0.559174 0.511170 0.146 Uiso calc 1 . .
O O2 0.3426(6) 0.2545(11) 0.4697(5) 0.094(3) Uani d 1 . .
O O3 0.4968(5) 0.3250(11) 0.4732(5) 0.099(3) Uani d 1 . .
N N6 0.3064(10) 0.2954(15) 0.1345(7) 0.100(4) Uani d 1 . .
H H6 0.303666 0.259823 0.087938 0.120 Uiso calc 1 . .
N N7 0.1439(7) 0.4763(14) 0.4261(7) 0.092(4) Uani d 1 . .
H H7 0.164342 0.577662 0.427131 0.110 Uiso calc 1 . .
C C15 0.2700(10) 0.4150(18) 0.2410(11) 0.090(5) Uani d 1 . .
C C8 0.4122(13) 0.3516(18) 0.3080(10) 0.090(5) Uani d 1 . .
C C9 0.3518(11) 0.3522(19) 0.2509(10) 0.094(5) Uani d 1 . .
C C17 0.1926(9) 0.3964(16) 0.3649(8) 0.085(4) Uani d 1 . .
H H17A 0.157565 0.316855 0.345110 0.102 Uiso calc 1 . .
H H17B 0.243571 0.353977 0.388161 0.102 Uiso calc 1 . .
C C11 0.4443(13) 0.1969(18) 0.1728(10) 0.099(5) Uani d 1 . .
H H11 0.454001 0.142511 0.127696 0.118 Uiso calc 1 . .
C C14 0.2444(11) 0.3774(19) 0.1686(11) 0.092(5) Uani d 1 . .
H H14 0.192529 0.403512 0.145631 0.110 Uiso calc 1 . .
C C16 0.2182(9) 0.492(2) 0.2988(9) 0.107(5) Uani d 1 . .
H H16A 0.167140 0.530261 0.273680 0.128 Uiso calc 1 . .
H H16B 0.250588 0.574701 0.318927 0.128 Uiso calc 1 . .
C C13 0.4886(12) 0.2824(19) 0.2994(10) 0.095(5) Uani d 1 . .
H H13 0.530983 0.289991 0.337457 0.114 Uiso calc 1 . .
C C18 0.1581(10) 0.4131(17) 0.5029(8) 0.096(5) Uani d 1 . .
H H18A 0.139113 0.313060 0.503053 0.144 Uiso calc 1 . .
H H18B 0.126387 0.467613 0.541220 0.144 Uiso calc 1 . .
H H18C 0.218078 0.416805 0.515245 0.144 Uiso calc 1 . .
C C19 0.0510(9) 0.4782(19) 0.4067(8) 0.106(6) Uani d 1 . .
H H19A 0.043959 0.491989 0.351406 0.160 Uiso calc 1 . .
H H19B 0.023550 0.556948 0.434153 0.160 Uiso calc 1 . .
H H19C 0.025443 0.386856 0.421847 0.160 Uiso calc 1 . .
C C12 0.5018(10) 0.202(2) 0.2339(13) 0.105(5) Uani d 1 . .
H H12 0.552047 0.147444 0.230079 0.126 Uiso calc 1 . .
C C10 0.3728(12) 0.278(2) 0.1840(11) 0.096(5) Uani d 1 . .

loop_
_atom_site_aniso_label
_atom_site_aniso_U_11
_atom_site_aniso_U_22
_atom_site_aniso_U_33
_atom_site_aniso_U_12
_atom_site_aniso_U_13
_atom_site_aniso_U_23
P1 0.077(3) 0.111(4) 0.094(3) 0.002(3) 0.005(2) -0.002(3)
O5 0.078(7) 0.114(8) 0.074(7) -0.005(6) 0.001(5) 0.006(7)
O4 0.071(7) 0.124(9) 0.097(7) -0.002(6) 0.009(6) 0.003(7)
O2 0.077(6) 0.116(8) 0.089(7) 0.004(7) 0.004(5) 0.009(6)
O3 0.081(7) 0.122(9) 0.094(8) 0.019(6) 0.005(6) 0.000(6)
N6 0.086(10) 0.124(12) 0.089(9) -0.002(9) 0.004(10) 0.005(9)
N7 0.069(9) 0.115(11) 0.091(9) 0.000(8) -0.005(7) -0.004(8)
C15 0.059(12) 0.107(14) 0.106(15) -0.001(10) 0.000(11) -0.007(11)
C8 0.097(14) 0.084(12) 0.088(14) 0.000(11) 0.004(13) -0.005(10)
C9 0.089(16) 0.121(14) 0.072(12) 0.000(12) 0.001(12) -0.006(11)
C17 0.086(11) 0.079(11) 0.090(11) 0.001(9) -0.007(9) 0.003(10)
C11 0.096(13) 0.091(13) 0.109(14) 0.002(11) 0.007(13) 0.003(10)
C14 0.076(11) 0.105(13) 0.096(13) -0.008(11) -0.001(11) 0.004(11)
C16 0.083(12) 0.140(16) 0.097(12) 0.012(11) -0.006(9) 0.011(12)
C13 0.092(14) 0.100(13) 0.093(13) -0.005(12) 0.008(10) -0.005(11)
C18 0.094(11) 0.113(13) 0.081(10) -0.010(10) 0.002(8) 0.003(9)
C19 0.067(11) 0.159(17) 0.093(11) 0.010(11) 0.005(8) 0.011(10)
C12 0.076(12) 0.125(16) 0.114(15) 0.016(11) 0.004(12) 0.014(13)
C10 0.080(13) 0.116(15) 0.090(14) 0.006(12) 0.005(12) 0.006(12)

loop_
_atom_type_symbol
_atom_type_description
_atom_type_scat_dispersion_real
_atom_type_scat_dispersion_imag
_atom_type_scat_source
C C 0.0181 0.0091 'International Tables Vol C Tables 4.2.6.8 and 6.1.1.4'
H H 0.0000 0.0000 'International Tables Vol C Tables 4.2.6.8 and 6.1.1.4'
N N 0.0311 0.0180 'International Tables Vol C Tables 4.2.6.8 and 6.1.1.4'
O O 0.0492 0.0322 'International Tables Vol C Tables 4.2.6.8 and 6.1.1.4'
P P 0.2955 0.4335 'International Tables Vol C Tables 4.2.6.8 and 6.1.1.4'

loop_
_exptl_crystal_face_index_h
_exptl_crystal_face_index_k
_exptl_crystal_face_index_l
_exptl_crystal_face_perp_dist
0.05 6.01 0.42 0.0244
-9.54 -1.08 -3.81 0.0192
-8.16 0.16 -6.92 0.0150
-2.88 0.24 -10.88 0.0150
3.51 0.25 -10.68 0.0150
6.34 0.23 -8.98 0.0169
9.72 0.01 3.81 0.0169
8.16 -0.05 6.92 0.0150
2.88 -0.13 10.88 0.0150
-3.51 -0.14 10.68 0.0169
-6.34 -0.12 8.99 0.0169
6.30 -0.55 -8.97 0.0170
-8.55 -0.08 6.41 0.0169
-0.04 -6.01 -0.36 0.0244

loop_
_geom_angle_atom_site_label_1
_geom_angle_atom_site_label_2
_geom_angle_atom_site_label_3
_geom_angle_site_symmetry_1
_geom_angle_site_symmetry_3
_geom_angle
_geom_angle_publ_flag
O4 P1 O5 . . 101.1(6) ?
O2 P1 O5 . . 108.6(5) ?
O2 P1 O4 . . 108.6(6) ?
O2 P1 O3 . . 115.1(6) ?
O3 P1 O5 . . 109.3(5) ?
O3 P1 O4 . . 113.2(6) ?
C8 O5 P1 . . 122.4(10) ?
P1 O4 H4 . . 109.5 ?
C14 N6 H6 . . 124.9 ?
C10 N6 H6 . . 124.9 ?
C10 N6 C14 . . 110.2(14) ?
C17 N7 H7 . . 108.1 ?
C17 N7 C19 . . 110.3(11) ?
C18 N7 H7 . . 108.1 ?
C18 N7 C17 . . 111.4(11) ?
C18 N7 C19 . . 110.8(11) ?
C19 N7 H7 . . 108.1 ?
C9 C15 C16 . . 128.1(17) ?
C14 C15 C9 . . 106.0(15) ?
C14 C15 C16 . . 125.7(17) ?
C9 C8 O5 . . 118.6(18) ?
C9 C8 C13 . . 122.2(16) ?
C13 C8 O5 . . 119.0(16) ?
C8 C9 C15 . . 135.8(19) ?
C8 C9 C10 . . 115.6(18) ?
C10 C9 C15 . . 108.6(16) ?
N7 C17 H17A . . 109.1 ?
N7 C17 H17B . . 109.1 ?
N7 C17 C16 . . 112.7(12) ?
H17A C17 H17B . . 107.8 ?
C16 C17 H17A . . 109.1 ?
C16 C17 H17B . . 109.1 ?
C12 C11 H11 . . 122.8 ?
C10 C11 H11 . . 122.8 ?
C10 C11 C12 . . 114.3(17) ?
N6 C14 H14 . . 125.5 ?
C15 C14 N6 . . 109.0(14) ?
C15 C14 H14 . . 125.5 ?
C15 C16 C17 . . 112.4(14) ?
C15 C16 H16A . . 109.1 ?
C15 C16 H16B . . 109.1 ?
C17 C16 H16A . . 109.1 ?
C17 C16 H16B . . 109.1 ?
H16A C16 H16B . . 107.9 ?
C8 C13 H13 . . 120.8 ?
C12 C13 C8 . . 118.4(16) ?
C12 C13 H13 . . 120.8 ?
N7 C18 H18A . . 109.5 ?
N7 C18 H18B . . 109.5 ?
N7 C18 H18C . . 109.5 ?
H18A C18 H18B . . 109.5 ?
H18A C18 H18C . . 109.5 ?
H18B C18 H18C . . 109.5 ?
N7 C19 H19A . . 109.5 ?
N7 C19 H19B . . 109.5 ?
N7 C19 H19C . . 109.5 ?
H19A C19 H19B . . 109.5 ?
H19A C19 H19C . . 109.5 ?
H19B C19 H19C . . 109.5 ?
C11 C12 H12 . . 118.4 ?
C13 C12 C11 . . 123.1(16) ?
C13 C12 H12 . . 118.4 ?
N6 C10 C9 . . 106.2(17) ?
N6 C10 C11 . . 127.8(19) ?
C11 C10 C9 . . 125.9(18) ?

loop_
_geom_bond_atom_site_label_1
_geom_bond_atom_site_label_2
_geom_bond_site_symmetry_2
_geom_bond_distance
_geom_bond_publ_flag
P1 O5 . 1.616(10) ?
P1 O4 . 1.541(10) ?
P1 O2 . 1.501(10) ?
P1 O3 . 1.510(9) ?
O5 C8 . 1.413(17) ?
O4 H4 . 0.8400 ?
N6 H6 . 0.8800 ?
N6 C14 . 1.382(17) ?
N6 C10 . 1.376(17) ?
N7 H7 . 1.0000 ?
N7 C17 . 1.516(16) ?
N7 C18 . 1.482(15) ?
N7 C19 . 1.518(16) ?
C15 C9 . 1.44(2) ?
C15 C14 . 1.375(18) ?
C15 C16 . 1.49(2) ?
C8 C9 . 1.39(2) ?
C8 C13 . 1.386(19) ?
C9 C10 . 1.40(2) ?
C17 H17A . 0.9900 ?
C17 H17B . 0.9900 ?
C17 C16 . 1.516(19) ?
C11 H11 . 0.9500 ?
C11 C12 . 1.41(2) ?
C11 C10 . 1.38(2) ?
C14 H14 . 0.9500 ?
C16 H16A . 0.9900 ?
C16 H16B . 0.9900 ?
C13 H13 . 0.9500 ?
C13 C12 . 1.38(2) ?
C18 H18A . 0.9800 ?
C18 H18B . 0.9800 ?
C18 H18C . 0.9800 ?
C19 H19A . 0.9800 ?
C19 H19B . 0.9800 ?
C19 H19C . 0.9800 ?
C12 H12 . 0.9500 ?

loop_
_geom_torsion_atom_site_label_1
_geom_torsion_atom_site_label_2
_geom_torsion_atom_site_label_3
_geom_torsion_atom_site_label_4
_geom_torsion_site_symmetry_1
_geom_torsion_site_symmetry_2
_geom_torsion_site_symmetry_3
_geom_torsion_site_symmetry_4
_geom_torsion
_geom_torsion_publ_flag
P1 O5 C8 C9 . . . . 129.3(13) ?
P1 O5 C8 C13 . . . . -56.5(17) ?
O5 C8 C9 C15 . . . . -4(3) ?
O5 C8 C9 C10 . . . . 174.3(13) ?
O5 C8 C13 C12 . . . . -179.3(13) ?
O4 P1 O5 C8 . . . . -176.8(11) ?
O2 P1 O5 C8 . . . . -62.6(12) ?
O3 P1 O5 C8 . . . . 63.7(12) ?
N7 C17 C16 C15 . . . . 176.8(12) ?
C15 C9 C10 N6 . . . . 0.5(18) ?
C15 C9 C10 C11 . . . . -176.4(15) ?
C8 C9 C10 N6 . . . . -178.0(13) ?
C8 C9 C10 C11 . . . . 5(2) ?
C8 C13 C12 C11 . . . . 6(2) ?
C9 C15 C14 N6 . . . . 0.0(17) ?
C9 C15 C16 C17 . . . . -64(2) ?
C9 C8 C13 C12 . . . . -5(2) ?
C14 N6 C10 C9 . . . . -0.5(17) ?
C14 N6 C10 C11 . . . . 176.4(15) ?
C14 C15 C9 C8 . . . . 177.8(18) ?
C14 C15 C9 C10 . . . . -0.3(18) ?
C14 C15 C16 C17 . . . . 109.3(17) ?
C16 C15 C9 C8 . . . . -8(3) ?
C16 C15 C9 C10 . . . . 173.7(16) ?
C16 C15 C14 N6 . . . . -174.3(15) ?
C13 C8 C9 C15 . . . . -177.7(17) ?
C13 C8 C9 C10 . . . . 0(2) ?
C18 N7 C17 C16 . . . . -149.7(12) ?
C19 N7 C17 C16 . . . . 86.8(14) ?
C12 C11 C10 N6 . . . . 179.0(15) ?
C12 C11 C10 C9 . . . . -5(2) ?
C10 N6 C14 C15 . . . . 0.4(17) ?
C10 C11 C12 C13 . . . . -1(2) ?
